data_1532326
loop_
_publ_author_name
'Udovenko, A.A.'
'Laptash, N.M.'
'Maslenikova, I.G.'

_publ_section_title
;
 Orientation disorder in ammonium elpasolites. Crystal structures of(N
 H4)3 Al F6, (N H4)3 Ti O F5 and (N H4)3 Fe F6
;
_journal_name_full 'Journal of Fluorine Chemistry'
_journal_page_first 5
_journal_page_last 15
_journal_volume 124
_journal_year 2003
_chemical_formula_sum 'Al F6 H12 N3'
_chemical_name_systematic '(N H4)3 (Al F6)'
_space_group_IT_number 41
_symmetry_space_group_name_Hall 'A 2 -2ab'
_symmetry_space_group_name_H-M 'A b a 2'
_cell_angle_alpha 90
_cell_angle_beta 90
_cell_angle_gamma 90
_cell_formula_units_Z 4
_cell_length_a 8.9401
_cell_length_b 8.9401
_cell_length_c 8.9401
_cell_volume 714.541
_citation_journal_id_ASTM JFLCAR
_cod_data_source_file Udovenko_JFLCAR_2003_1648.cif
_cod_data_source_block H12Al1F6N3
_cod_original_cell_volume 714.5409
_cod_original_formula_sum 'H12 Al1 F6 N3'
_cod_database_code 1532326

loop_
_symmetry_equiv_pos_as_xyz
x,y,z
-x,-y,z
-x+1/2,y+1/2,z
x+1/2,-y+1/2,z
x,y+1/2,z+1/2
-x,-y+1/2,z+1/2
-x+1/2,y+1,z+1/2
x+1/2,-y+1,z+1/2

loop_
_atom_site_label
_atom_site_type_symbol
_atom_site_fract_x
_atom_site_fract_y
_atom_site_fract_z
_atom_site_occupancy
_atom_site_U_iso_or_equiv
F4 F-1 0.054 -0.192 0 1 0.0
F3 F-1 0.192 0.054 0 1 0.0
Al1 Al+3 0 0 0 1 0.0
N1 N-3 0.25 0.25 0.25 1 0.0
H6 H+1 0.557 0.443 0.443 1 0.0
F2 F-1 0 0 -0.197 1 0.0
H1 H+1 0.193 0.193 0.193 1 0.0
H2 H+1 0.193 0.307 0.307 1 0.0
H5 H+1 0.557 0.557 0.557 1 0.0
N2 N-3 0.5 0.5 0.5 1 0.0
F1 F-1 0 0 0.197 1 0.0
H3 H+1 0.307 0.307 0.193 1 0.0
H4 H+1 0.307 0.193 0.307 1 0.0
